data_1540973
loop_
_publ_author_name
'Shin, H.-S.'
'Lee, J.-H.'
'Kwon, S.-J.'

_publ_section_title
;
 A study on the S-block structure in hexagonal ferrites
;
_journal_name_full 'Yoop Hakoechi (Journal of the Korean Ceramic Society)'
_journal_page_first 62
_journal_page_last 68
_journal_volume 31
_journal_year 1994
_chemical_formula_sum 'Co Fe2 O4'
_chemical_name_systematic '(Co Fe2) O4'
_space_group_IT_number 166
_symmetry_space_group_name_Hall '-R 3 2"'
_symmetry_space_group_name_H-M 'R -3 m :H'
_cell_angle_alpha 90
_cell_angle_beta 90
_cell_angle_gamma 120
_cell_formula_units_Z 6
_cell_length_a 5.9366
_cell_length_b 5.9366
_cell_length_c 14.543
_cell_volume 443.875
_citation_journal_id_ASTM YPHJAP
_cod_data_source_file Shin_YPHJAP_1994_1720.cif
_cod_data_source_block Co1Fe2O4
_cod_original_cell_volume 443.8745
_cod_original_formula_sum 'Co1 Fe2 O4'
_cod_database_code 1540973

loop_
_symmetry_equiv_pos_as_xyz
x,y,z
-y,x-y,z
-x+y,-x,z
y,x,-z
-x,-x+y,-z
x-y,-y,-z
-x,-y,-z
y,-x+y,-z
x-y,x,-z
-y,-x,z
x,x-y,z
-x+y,y,z
x+2/3,y+1/3,z+1/3
-y+2/3,x-y+1/3,z+1/3
-x+y+2/3,-x+1/3,z+1/3
y+2/3,x+1/3,-z+1/3
-x+2/3,-x+y+1/3,-z+1/3
x-y+2/3,-y+1/3,-z+1/3
-x+2/3,-y+1/3,-z+1/3
y+2/3,-x+y+1/3,-z+1/3
x-y+2/3,x+1/3,-z+1/3
-y+2/3,-x+1/3,z+1/3
x+2/3,x-y+1/3,z+1/3
-x+y+2/3,y+1/3,z+1/3
x+1/3,y+2/3,z+2/3
-y+1/3,x-y+2/3,z+2/3
-x+y+1/3,-x+2/3,z+2/3
y+1/3,x+2/3,-z+2/3
-x+1/3,-x+y+2/3,-z+2/3
x-y+1/3,-y+2/3,-z+2/3
-x+1/3,-y+2/3,-z+2/3
y+1/3,-x+y+2/3,-z+2/3
x-y+1/3,x+2/3,-z+2/3
-y+1/3,-x+2/3,z+2/3
x+1/3,x-y+2/3,z+2/3
-x+y+1/3,y+2/3,z+2/3

loop_
_atom_site_label
_atom_site_type_symbol
_atom_site_fract_x
_atom_site_fract_y
_atom_site_fract_z
_atom_site_occupancy
_atom_site_U_iso_or_equiv
Co1 Co+2 0 0 0.125 0.3333 0.0
O2 O-2 0.4911 -0.4911 0.2521 1 0.0
Fe2 Fe+3 0 0 0.5 0.6667 0.0
Fe1 Fe+3 0 0 0.125 0.6667 0.0
Fe3 Fe+3 0.5 0 0 0.6667 0.0
Co2 Co+2 0 0 0.5 0.3333 0.0
Co3 Co+2 0.5 0 0 0.3333 0.0
O1 O-2 0 0 0.2568 1 0.0
